data_1502754
loop_
_publ_author_name
'S\'anchez-Carrera, Roel S'
'Odom, Susan A.'
'Kinnibrugh, Tiffany L.'
'Sajoto, Tissa'
'Kim, Eung-Gun'
'Timofeeva, Tatiana V.'
'Barlow, Stephen'
'Coropceanu, Veaceslav'
'Marder, Seth R.'
'Br\'edas, Jean-Luc'

_publ_contact_author
;
Jean-Luc Bredas
;
_publ_section_title
;
 Electronic properties of the 2,6-diiododithieno[3,2-b:2',3'-d]thiophene
 molecule and crystal: a joint experimental and theoretical study.
;
_journal_issue 2
_journal_name_full 'The journal of physical chemistry. B'
_journal_page_first 749
_journal_page_last 755
_journal_paper_doi 10.1021/jp909164w
_journal_volume 114
_journal_year 2010
_chemical_formula_moiety 'C8 H2 I2 S3'
_chemical_formula_sum 'C8 H2 I2 S3'
_chemical_formula_weight 448.08
_chemical_name_systematic
;
 2,6-diiodothieno[3,3-b:2',3'-d]thiophene
;
_space_group_IT_number 14
_symmetry_cell_setting monoclinic
_symmetry_space_group_name_Hall '-P 2yn'
_symmetry_space_group_name_H-M 'P 1 21/n 1'
_atom_sites_solution_hydrogens geom
_atom_sites_solution_primary direct
_atom_sites_solution_secondary difmap
_audit_creation_method SHELXL-97
_cell_angle_alpha 90.00
_cell_angle_beta 96.339(10)
_cell_angle_gamma 90.00
_cell_formula_units_Z 4
_cell_length_a 13.223(9)
_cell_length_b 4.161(3)
_cell_length_c 19.785(14)
_cell_measurement_reflns_used 1712
_cell_measurement_temperature 100(2)
_cell_measurement_theta_max 27.54
_cell_measurement_theta_min 3.62
_cell_volume 1081.9(13)
_computing_cell_refinement 'SAINT+ ver. 6.2 (Bruker, 2001)'
_computing_data_collection 'APEX2  (Bruker, 2005)'
_computing_data_reduction 'SAINT+ ver. 6.2 (Bruker, 2001)'
_computing_molecular_graphics 'SHELXTL ver. 6.12 (Sheldrick, 2001)'
_computing_publication_material 'SHELXTL ver. 6.12 (Sheldrick, 2001)'
_computing_structure_refinement 'SHELXTL ver. 6.12 (Sheldrick, 2001)'
_computing_structure_solution 'SHELXTL ver. 6.12 (Sheldrick, 2001)'
_diffrn_ambient_temperature 100(2)
_diffrn_measured_fraction_theta_full 0.997
_diffrn_measured_fraction_theta_max 0.997
_diffrn_measurement_device_type 'Bruker Smart ApexII Area CCD Detector'
_diffrn_measurement_method 'phi and omega scans'
_diffrn_radiation_monochromator graphite
_diffrn_radiation_source 'fine-focus sealed tube'
_diffrn_radiation_type MoK\a
_diffrn_radiation_wavelength 0.71073
_diffrn_reflns_av_R_equivalents 0.0843
_diffrn_reflns_av_sigmaI/netI 0.0966
_diffrn_reflns_limit_h_max 17
_diffrn_reflns_limit_h_min -18
_diffrn_reflns_limit_k_max 5
_diffrn_reflns_limit_k_min -5
_diffrn_reflns_limit_l_max 26
_diffrn_reflns_limit_l_min -26
_diffrn_reflns_number 9493
_diffrn_reflns_theta_full 29.00
_diffrn_reflns_theta_max 29.00
_diffrn_reflns_theta_min 2.07
_exptl_absorpt_coefficient_mu 6.341
_exptl_absorpt_correction_T_max 0.7855
_exptl_absorpt_correction_T_min 0.1437
_exptl_absorpt_correction_type multi-scan
_exptl_absorpt_process_details 'SADABS (Sheldrick, 2003)'
_exptl_crystal_colour black
_exptl_crystal_density_diffrn 2.751
_exptl_crystal_density_meas ?
_exptl_crystal_density_method 'not measured'
_exptl_crystal_description needle
_exptl_crystal_F_000 816
_exptl_crystal_size_max 0.50
_exptl_crystal_size_mid 0.07
_exptl_crystal_size_min 0.04
_refine_diff_density_max 2.057
_refine_diff_density_min -1.265
_refine_diff_density_rms 0.253
_refine_ls_extinction_method none
_refine_ls_goodness_of_fit_ref 1.052
_refine_ls_hydrogen_treatment constr
_refine_ls_matrix_type full
_refine_ls_number_parameters 118
_refine_ls_number_reflns 2872
_refine_ls_number_restraints 0
_refine_ls_restrained_S_all 1.052
_refine_ls_R_factor_all 0.0939
_refine_ls_R_factor_gt 0.0635
_refine_ls_shift/su_max 0.000
_refine_ls_shift/su_mean 0.000
_refine_ls_structure_factor_coef Fsqd
_refine_ls_weighting_details 'calc w=1/[\s^2^(Fo^2^)+(0.0500P)^2^+1.5000P] where P=(Fo^2^+2Fc^2^)/3'
_refine_ls_weighting_scheme calc
_refine_ls_wR_factor_gt 0.1397
_refine_ls_wR_factor_ref 0.1521
_reflns_number_gt 2001
_reflns_number_total 2872
_reflns_threshold_expression I>2\s(I)
_cod_data_source_file jp909164w_si_002.cif
_cod_data_source_block DTT-2I
_cod_depositor_comments
;
 Replacing the "?" symbol with the "'" symbol in the
 _chemical_name_systematic data item value.

 Antanas Vaitkus,
 2017-03-30

The following automatic conversions were performed:

'_exptl_crystal_density_meas' value 'not measured' was changed to '?'
- the value is perceived as not measured.

Automatic conversion script
Id: cif_fix_values 3008 2015-01-20 13:52:24Z robertas 
;
_cod_original_sg_symbol_H-M 'P 21/n'
_cod_database_code 1502754

loop_
_symmetry_equiv_pos_as_xyz
'x, y, z'
'-x+1/2, y+1/2, -z+1/2'
'-x, -y, -z'
'x-1/2, -y-1/2, z-1/2'

loop_
_atom_site_label
_atom_site_type_symbol
_atom_site_fract_x
_atom_site_fract_y
_atom_site_fract_z
_atom_site_U_iso_or_equiv
_atom_site_adp_type
_atom_site_occupancy
_atom_site_symmetry_multiplicity
_atom_site_calc_flag
_atom_site_refinement_flags
I1 I 0.48570(6) 0.39785(16) 0.28912(4) 0.0401(2) Uani 1 1 d .
I2 I 0.15080(6) 1.54373(16) 0.67508(4) 0.0422(2) Uani 1 1 d .
S2 S 0.1189(2) 0.9579(7) 0.39776(15) 0.0435(6) Uani 1 1 d .
S1 S 0.4311(2) 0.7487(6) 0.43111(15) 0.0406(6) Uani 1 1 d .
S3 S 0.3057(2) 1.1948(7) 0.57700(15) 0.0405(6) Uani 1 1 d .
C6 C 0.1622(8) 1.093(3) 0.4791(6) 0.041(2) Uani 1 1 d .
C8 C 0.1821(8) 1.322(2) 0.5849(6) 0.039(2) Uani 1 1 d .
C5 C 0.2667(9) 1.045(2) 0.4967(6) 0.041(2) Uani 1 1 d .
C4 C 0.3116(8) 0.886(2) 0.4442(6) 0.036(2) Uani 1 1 d .
C1 C 0.3846(8) 0.612(2) 0.3504(5) 0.036(2) Uani 1 1 d .
C7 C 0.1134(9) 1.255(2) 0.5309(6) 0.040(2) Uani 1 1 d .
H7A H 0.0431 1.3084 0.5276 0.049 Uiso 1 1 calc R
C3 C 0.2397(8) 0.819(2) 0.3874(6) 0.037(2) Uani 1 1 d .
C2 C 0.2856(9) 0.659(2) 0.3343(6) 0.040(2) Uani 1 1 d .
H2A H 0.2493 0.5951 0.2924 0.048 Uiso 1 1 calc R

loop_
_atom_site_aniso_label
_atom_site_aniso_U_11
_atom_site_aniso_U_22
_atom_site_aniso_U_33
_atom_site_aniso_U_23
_atom_site_aniso_U_13
_atom_site_aniso_U_12
I1 0.0473(4) 0.0359(3) 0.0389(4) -0.0010(3) 0.0124(3) 0.0015(3)
I2 0.0532(4) 0.0345(3) 0.0408(4) -0.0006(3) 0.0143(3) -0.0006(3)
S2 0.0438(14) 0.0475(15) 0.0395(16) -0.0036(12) 0.0062(12) 0.0022(11)
S1 0.0436(14) 0.0409(13) 0.0390(15) -0.0021(11) 0.0115(12) -0.0008(11)
S3 0.0407(13) 0.0426(13) 0.0395(15) -0.0039(11) 0.0097(11) 0.0024(11)
C6 0.044(6) 0.036(5) 0.045(7) -0.001(4) 0.012(5) 0.004(4)
C8 0.047(6) 0.037(5) 0.036(6) 0.010(4) 0.022(5) 0.014(4)
C5 0.050(6) 0.034(5) 0.039(6) 0.001(4) 0.008(5) -0.004(4)
C4 0.040(5) 0.034(5) 0.036(6) 0.007(4) 0.008(4) 0.004(4)
C1 0.047(6) 0.033(5) 0.028(5) 0.000(4) 0.005(4) 0.000(4)
C7 0.049(6) 0.037(5) 0.039(6) 0.000(4) 0.017(5) 0.006(4)
C3 0.042(5) 0.032(5) 0.040(6) 0.006(4) 0.012(5) -0.001(4)
C2 0.058(7) 0.025(4) 0.038(6) -0.001(4) 0.014(5) 0.002(4)

loop_
_atom_type_symbol
_atom_type_description
_atom_type_scat_dispersion_real
_atom_type_scat_dispersion_imag
_atom_type_scat_source
C C 0.0033 0.0016 'International Tables Vol C Tables 4.2.6.8 and 6.1.1.4'
H H 0.0000 0.0000 'International Tables Vol C Tables 4.2.6.8 and 6.1.1.4'
S S 0.1246 0.1234 'International Tables Vol C Tables 4.2.6.8 and 6.1.1.4'
I I -0.4742 1.8119 'International Tables Vol C Tables 4.2.6.8 and 6.1.1.4'

loop_
_geom_angle_atom_site_label_1
_geom_angle_atom_site_label_2
_geom_angle_atom_site_label_3
_geom_angle
C3 S2 C6 90.2(5)
C4 S1 C1 90.6(5)
C5 S3 C8 90.3(6)
C5 C6 C7 113.4(11)
C5 C6 S2 113.5(8)
C7 C6 S2 133.0(9)
C7 C8 S3 115.0(8)
C7 C8 I2 125.8(8)
S3 C8 I2 119.1(7)
C6 C5 C4 111.5(10)
C6 C5 S3 111.2(8)
C4 C5 S3 137.3(9)
C5 C4 C3 112.0(9)
C5 C4 S1 136.8(9)
C3 C4 S1 111.1(8)
C2 C1 S1 114.2(8)
C2 C1 I1 126.8(8)
S1 C1 I1 119.0(6)
C8 C7 C6 110.1(10)
C8 C7 H7A 124.9
C6 C7 H7A 124.9
C4 C3 C2 111.8(10)
C4 C3 S2 112.8(8)
C2 C3 S2 135.3(9)
C1 C2 C3 112.3(11)
C1 C2 H2A 123.9
C3 C2 H2A 123.9

loop_
_geom_bond_atom_site_label_1
_geom_bond_atom_site_label_2
_geom_bond_distance
I1 C1 2.099(10)
I2 C8 2.091(10)
S2 C3 1.732(11)
S2 C6 1.740(12)
S1 C4 1.728(10)
S1 C1 1.743(11)
S3 C5 1.732(12)
S3 C8 1.740(10)
C6 C5 1.402(16)
C6 C7 1.438(14)
C8 C7 1.353(17)
C5 C4 1.415(15)
C4 C3 1.417(16)
C1 C2 1.328(16)
C7 H7A 0.9500
C3 C2 1.434(14)
C2 H2A 0.9500

loop_
_geom_torsion_atom_site_label_1
_geom_torsion_atom_site_label_2
_geom_torsion_atom_site_label_3
_geom_torsion_atom_site_label_4
_geom_torsion
C3 S2 C6 C5 2.3(9)
C3 S2 C6 C7 179.4(11)
C5 S3 C8 C7 0.4(9)
C5 S3 C8 I2 178.6(6)
C7 C6 C5 C4 -179.6(9)
S2 C6 C5 C4 -1.9(12)
C7 C6 C5 S3 0.5(12)
S2 C6 C5 S3 178.1(6)
C8 S3 C5 C6 -0.5(8)
C8 S3 C5 C4 179.6(12)
C6 C5 C4 C3 0.3(12)
S3 C5 C4 C3 -179.8(9)
C6 C5 C4 S1 -178.9(9)
S3 C5 C4 S1 1.1(19)
C1 S1 C4 C5 -179.8(11)
C1 S1 C4 C3 1.0(8)
C4 S1 C1 C2 -1.2(8)
C4 S1 C1 I1 178.4(6)
S3 C8 C7 C6 -0.2(12)
I2 C8 C7 C6 -178.2(7)
C5 C6 C7 C8 -0.2(13)
S2 C6 C7 C8 -177.3(9)
C5 C4 C3 C2 179.9(9)
S1 C4 C3 C2 -0.7(11)
C5 C4 C3 S2 1.4(11)
S1 C4 C3 S2 -179.2(5)
C6 S2 C3 C4 -2.1(8)
C6 S2 C3 C2 180.0(11)
S1 C1 C2 C3 0.9(11)
I1 C1 C2 C3 -178.6(7)
C4 C3 C2 C1 -0.1(12)
S2 C3 C2 C1 177.8(9)

loop_
_cod_related_entry_id
_cod_related_entry_code
_cod_related_entry_database
1 19568285 ChemSpider
